data_1505341
loop_
_publ_author_name
'Guha, Samit'
'Drew, Michael G. B.'
'Banerjee, Arindam'

_publ_section_title
;
 A new molecular scaffold for the formation of supramolecular peptide
 double helices: the crystallographic insight.
;
_journal_issue 7
_journal_name_full 'Organic letters'
_journal_page_first 1347
_journal_page_last 1350
_journal_paper_doi 10.1021/ol0701870
_journal_volume 9
_journal_year 2007
_chemical_formula_sum 'C9 H18 N2 O3'
_chemical_formula_weight 202.25
_chemical_name_systematic
; 
 ? 
;
_space_group_IT_number 1
_symmetry_cell_setting triclinic
_symmetry_space_group_name_Hall 'P 1'
_symmetry_space_group_name_H-M 'P 1'
_atom_sites_solution_hydrogens geom
_atom_sites_solution_primary direct
_atom_sites_solution_secondary difmap
_audit_creation_method SHELXL-97
_cell_angle_alpha 89.816(9)
_cell_angle_beta 87.074(10)
_cell_angle_gamma 89.234(8)
_cell_formula_units_Z 4
_cell_length_a 12.5522(14)
_cell_length_b 5.5160(5)
_cell_length_c 15.9248(19)
_cell_measurement_temperature 150(2)
_cell_volume 1101.1(2)
_computing_cell_refinement 'Crysalis, Oxford Diffraction'
_computing_data_collection 'Crysalis, Oxford Diffraction'
_computing_data_reduction 'Crysalis, Oxford Diffraction'
_computing_molecular_graphics PLATON(Spek,2004)
_computing_structure_refinement 'SHELXL-97 (Sheldrick, 1997)'
_computing_structure_solution 'SHELXS-97 (Sheldrick, 1997)'
_diffrn_ambient_temperature 150(2)
_diffrn_measured_fraction_theta_full 0.893
_diffrn_measured_fraction_theta_max 0.893
_diffrn_measurement_device 'Oxford Diffaction X-Calibur System'
_diffrn_measurement_method '321 frames, counting time 10 s.'
_diffrn_radiation_monochromator graphite
_diffrn_radiation_source 'fine-focus sealed tube'
_diffrn_radiation_type MoK\a
_diffrn_radiation_wavelength 0.71073
_diffrn_reflns_av_R_equivalents 0.1036
_diffrn_reflns_av_sigmaI/netI 0.0521
_diffrn_reflns_limit_h_max 17
_diffrn_reflns_limit_h_min -17
_diffrn_reflns_limit_k_max 7
_diffrn_reflns_limit_k_min -6
_diffrn_reflns_limit_l_max 21
_diffrn_reflns_limit_l_min -22
_diffrn_reflns_number 15873
_diffrn_reflns_theta_full 30.16
_diffrn_reflns_theta_max 30.16
_diffrn_reflns_theta_min 1.62
_exptl_absorpt_coefficient_mu 0.091
_exptl_absorpt_correction_type none
_exptl_crystal_colour white
_exptl_crystal_density_diffrn 1.220
_exptl_crystal_density_method 'not measured'
_exptl_crystal_description needle
_exptl_crystal_F_000 440
_exptl_crystal_size_max 0.30
_exptl_crystal_size_mid 0.05
_exptl_crystal_size_min 0.05
_refine_diff_density_max 0.645
_refine_diff_density_min -0.441
_refine_diff_density_rms 0.123
_refine_ls_abs_structure_details 'Flack H D (1983), Acta Cryst. A39, 876-881'
_refine_ls_abs_structure_Flack 4.8(19)
_refine_ls_extinction_method none
_refine_ls_goodness_of_fit_ref 1.019
_refine_ls_hydrogen_treatment mixed
_refine_ls_matrix_type full
_refine_ls_number_parameters 517
_refine_ls_number_reflns 7951
_refine_ls_number_restraints 3
_refine_ls_restrained_S_all 1.019
_refine_ls_R_factor_all 0.1079
_refine_ls_R_factor_gt 0.1028
_refine_ls_shift/su_max 0.000
_refine_ls_shift/su_mean 0.000
_refine_ls_structure_factor_coef Fsqd
_refine_ls_weighting_details
;
_refine_ls_weighting_details 
  w=1/[\s^2^(Fo^2^)+(0.1786P)^2^+2.7105P] where P=(Fo^2^+2Fc^2^)/3 
;
_refine_ls_weighting_scheme calc
_refine_ls_wR_factor_gt 0.2926
_refine_ls_wR_factor_ref 0.2992
_reflns_number_gt 7405
_reflns_number_total 7951
_reflns_threshold_expression >2sigma(I)
_cod_data_source_file ol0701870si20070124_104726.cif
_cod_data_source_block y
_cod_original_sg_symbol_H-M P1
_cod_database_code 1505341

loop_
_symmetry_equiv_pos_as_xyz
'x, y, z'

loop_
_atom_site_label
_atom_site_type_symbol
_atom_site_fract_x
_atom_site_fract_y
_atom_site_fract_z
_atom_site_U_iso_or_equiv
_atom_site_adp_type
_atom_site_occupancy
_atom_site_symmetry_multiplicity
_atom_site_calc_flag
_atom_site_refinement_flags
O11A O 0.1301(3) 1.1839(7) 0.1695(2) 0.0298(8) Uani 1 1 d .
C1A C 0.1920(4) 1.0482(9) 0.1246(3) 0.0219(9) Uani 1 1 d .
O12A O 0.1938(4) 0.8263(7) 0.1268(3) 0.0332(9) Uani 1 1 d .
C2A C 0.2689(4) 1.1735(9) 0.0610(3) 0.0231(9) Uani 1 1 d .
H2A H 0.2839 1.0601 0.0145 0.028 Uiso 1 1 calc R
C21A C 0.3768(5) 1.2343(12) 0.0981(4) 0.0335(12) Uani 1 1 d .
H21A H 0.4148 1.3431 0.0585 0.040 Uiso 1 1 calc R
C22A C 0.4459(5) 1.0035(14) 0.1064(5) 0.0423(15) Uani 1 1 d .
H22A H 0.4158 0.9058 0.1522 0.051 Uiso 1 1 calc R
H22B H 0.4430 0.9097 0.0551 0.051 Uiso 1 1 calc R
C23A C 0.3640(6) 1.3636(13) 0.1822(5) 0.0433(15) Uani 1 1 d .
H23A H 0.3277 1.2602 0.2226 0.052 Uiso 1 1 calc R
H23B H 0.3231 1.5103 0.1758 0.052 Uiso 1 1 calc R
H23C H 0.4330 1.4022 0.2013 0.052 Uiso 1 1 calc R
C24A C 0.5624(5) 1.053(2) 0.1224(5) 0.058(2) Uani 1 1 d .
H24A H 0.5664 1.1374 0.1748 0.070 Uiso 1 1 calc R
H24B H 0.5928 1.1515 0.0776 0.070 Uiso 1 1 calc R
H24C H 0.6012 0.9026 0.1248 0.070 Uiso 1 1 calc R
N3A N 0.2195(4) 1.3931(7) 0.0254(3) 0.0229(8) Uani 1 1 d .
H3A H 0.2241 1.5293 0.0511 0.027 Uiso 1 1 calc R
C4A C 0.1685(5) 1.3845(10) -0.0449(4) 0.0296(11) Uani 1 1 d .
O4A O 0.1642(5) 1.1995(8) -0.0880(3) 0.0490(13) Uani 1 1 d .
C5A C 0.1152(5) 1.6186(9) -0.0733(3) 0.0278(11) Uani 1 1 d .
H5A1 H 0.0383 1.6050 -0.0659 0.033 Uiso 1 1 calc R
H5A2 H 0.1373 1.7527 -0.0393 0.033 Uiso 1 1 calc R
C6A C 0.1465(5) 1.6661(10) -0.1654(4) 0.0322(12) Uani 1 1 d .
H6A1 H 0.2218 1.7031 -0.1711 0.039 Uiso 1 1 calc R
H6A2 H 0.1347 1.5212 -0.1978 0.039 Uiso 1 1 calc R
N7A N 0.0830(4) 1.8728(8) -0.1995(3) 0.0291(10) Uani 1 1 d .
H7A1 H 0.0141 1.8515 -0.1861 0.035 Uiso 1 1 calc R
H7A2 H 0.0933 1.8784 -0.2552 0.035 Uiso 1 1 calc R
H7A3 H 0.1040 2.0112 -0.1774 0.035 Uiso 1 1 calc R
C2B C -0.2629(4) 1.7545(9) -0.0725(3) 0.0240(10) Uani 1 1 d .
H2B H -0.2714 1.6443 -0.0242 0.029 Uiso 1 1 calc R
O11B O -0.2001(4) 1.4062(7) -0.1505(2) 0.0321(9) Uani 1 1 d .
O12B O -0.1275(3) 1.7580(8) -0.1843(3) 0.0336(9) Uani 1 1 d .
C1B C -0.1893(4) 1.6260(10) -0.1407(3) 0.0258(10) Uani 1 1 d .
C21B C -0.3757(4) 1.8059(11) -0.1056(4) 0.0307(11) Uani 1 1 d .
H21B H -0.4117 1.9210 -0.0666 0.037 Uiso 1 1 calc R
C22B C -0.4424(6) 1.5772(15) -0.1039(6) 0.0504(18) Uani 1 1 d .
H22C H -0.4416 1.5056 -0.0482 0.061 Uiso 1 1 calc R
H22D H -0.4098 1.4613 -0.1434 0.061 Uiso 1 1 calc R
C23B C -0.5582(6) 1.6214(19) -0.1259(5) 0.058(2) Uani 1 1 d .
H23D H -0.5987 1.4778 -0.1140 0.070 Uiso 1 1 calc R
H23E H -0.5607 1.6606 -0.1845 0.070 Uiso 1 1 calc R
H23F H -0.5880 1.7535 -0.0929 0.070 Uiso 1 1 calc R
C24B C -0.3706(5) 1.9253(13) -0.1915(4) 0.0391(14) Uani 1 1 d .
H24D H -0.3411 1.8127 -0.2326 0.047 Uiso 1 1 calc R
H24E H -0.3263 2.0657 -0.1904 0.047 Uiso 1 1 calc R
H24F H -0.4412 1.9732 -0.2060 0.047 Uiso 1 1 calc R
N3B N -0.2148(4) 1.9741(8) -0.0438(3) 0.0288(10) Uani 1 1 d .
H3B H -0.2190 2.1041 -0.0735 0.035 Uiso 1 1 calc R
C4B C -0.1643(5) 1.9789(10) 0.0273(4) 0.0298(11) Uani 1 1 d .
O4B O -0.1622(5) 1.8057(8) 0.0771(3) 0.0489(13) Uani 1 1 d .
C5B C -0.1062(5) 2.2082(10) 0.0457(3) 0.0286(11) Uani 1 1 d .
H5B1 H -0.1274 2.3346 0.0073 0.034 Uiso 1 1 calc R
H5B2 H -0.0301 2.1804 0.0366 0.034 Uiso 1 1 calc R
N7B N -0.0846(4) 2.1193(8) 0.1992(3) 0.0256(9) Uani 1 1 d .
H7B1 H -0.1039 1.9691 0.1875 0.031 Uiso 1 1 calc R
H7B2 H -0.1091 2.1582 0.2509 0.031 Uiso 1 1 calc R
H7B3 H -0.0137 2.1280 0.1960 0.031 Uiso 1 1 calc R
C6B C -0.1303(5) 2.2933(11) 0.1369(3) 0.0309(11) Uani 1 1 d .
H6B1 H -0.1003 2.4525 0.1441 0.037 Uiso 1 1 calc R
H6B2 H -0.2069 2.3068 0.1477 0.037 Uiso 1 1 calc R
C1C C -0.1593(4) 1.5500(9) 0.3457(3) 0.0238(10) Uani 1 1 d .
O11C O -0.1551(4) 1.3253(7) 0.3504(3) 0.0355(9) Uani 1 1 d .
O12C O -0.1021(3) 1.6803(7) 0.2996(3) 0.0301(8) Uani 1 1 d .
C21C C -0.3406(4) 1.7744(11) 0.3504(4) 0.0303(11) Uani 1 1 d .
H21C H -0.3149 1.9078 0.3143 0.036 Uiso 1 1 calc R
C2C C -0.2459(4) 1.6815(9) 0.4023(3) 0.0231(9) Uani 1 1 d .
H2C H -0.2739 1.5660 0.4446 0.028 Uiso 1 1 calc R
C23C C -0.3772(9) 1.5740(17) 0.2948(8) 0.075(3) Uani 1 1 d .
H23G H -0.4061 1.4449 0.3291 0.090 Uiso 1 1 calc R
H23H H -0.3177 1.5137 0.2604 0.090 Uiso 1 1 calc R
H23I H -0.4311 1.6360 0.2595 0.090 Uiso 1 1 calc R
C22C C -0.4307(6) 1.872(2) 0.4095(5) 0.057(2) Uani 1 1 d .
H22E H -0.4499 1.7472 0.4502 0.069 Uiso 1 1 calc R
H22F H -0.4040 2.0085 0.4402 0.069 Uiso 1 1 calc R
C24C C -0.5298(6) 1.953(2) 0.3678(6) 0.065(2) Uani 1 1 d .
H24G H -0.5120 2.0753 0.3265 0.078 Uiso 1 1 calc R
H24H H -0.5803 2.0190 0.4093 0.078 Uiso 1 1 calc R
H24I H -0.5606 1.8172 0.3409 0.078 Uiso 1 1 calc R
N3C N -0.2014(4) 1.8853(7) 0.4459(3) 0.0236(8) Uani 1 1 d .
H3C H -0.1958 2.0230 0.4207 0.028 Uiso 1 1 calc R
C4C C -0.1693(5) 1.8628(9) 0.5241(3) 0.0264(10) Uani 1 1 d .
O4C O -0.1815(5) 1.6755(8) 0.5659(3) 0.0458(12) Uani 1 1 d .
C5C C -0.1183(5) 2.0834(10) 0.5603(3) 0.0280(11) Uani 1 1 d .
H5C1 H -0.0419 2.0564 0.5622 0.034 Uiso 1 1 calc R
H5C2 H -0.1303 2.2230 0.5246 0.034 Uiso 1 1 calc R
C6C C -0.1655(5) 2.1318(10) 0.6478(3) 0.0288(11) Uani 1 1 d .
H6C1 H -0.2416 2.1619 0.6453 0.035 Uiso 1 1 calc R
H6C2 H -0.1554 1.9895 0.6826 0.035 Uiso 1 1 calc R
N7C N -0.1157(4) 2.3420(9) 0.6865(3) 0.0284(10) Uani 1 1 d .
H7C1 H -0.0454 2.3185 0.6862 0.034 Uiso 1 1 calc R
H7C2 H -0.1417 2.3591 0.7392 0.034 Uiso 1 1 calc R
H7C3 H -0.1300 2.4754 0.6573 0.034 Uiso 1 1 calc R
C1D C 0.1585(4) 1.1785(10) -0.3676(3) 0.0279(11) Uani 1 1 d .
O11D O 0.1494(4) 0.9512(8) -0.3679(3) 0.0373(10) Uani 1 1 d .
O12D O 0.1012(3) 1.3208(8) -0.3236(3) 0.0340(9) Uani 1 1 d .
C2D C 0.2493(4) 1.2882(9) -0.4225(3) 0.0258(10) Uani 1 1 d .
H2D H 0.2740 1.1691 -0.4650 0.031 Uiso 1 1 calc R
C21D C 0.3437(5) 1.3509(12) -0.3671(4) 0.0345(12) Uani 1 1 d .
H21D H 0.3232 1.4971 -0.3351 0.041 Uiso 1 1 calc R
C23D C 0.3646(6) 1.1532(17) -0.3048(6) 0.058(2) Uani 1 1 d .
H23J H 0.3044 1.1400 -0.2655 0.070 Uiso 1 1 calc R
H23K H 0.4269 1.1910 -0.2751 0.070 Uiso 1 1 calc R
H23L H 0.3759 1.0022 -0.3339 0.070 Uiso 1 1 calc R
C22D C 0.4422(6) 1.410(2) -0.4216(5) 0.058(2) Uani 1 1 d .
H22G H 0.4651 1.2649 -0.4520 0.070 Uiso 1 1 calc R
H22H H 0.4227 1.5304 -0.4628 0.070 Uiso 1 1 calc R
C24D C 0.5355(7) 1.504(2) -0.3760(6) 0.065(2) Uani 1 1 d .
H24J H 0.5116 1.6316 -0.3386 0.078 Uiso 1 1 calc R
H24K H 0.5882 1.5647 -0.4162 0.078 Uiso 1 1 calc R
H24L H 0.5660 1.3743 -0.3443 0.078 Uiso 1 1 calc R
N3D N 0.2110(4) 1.5050(8) -0.4650(3) 0.0287(9) Uani 1 1 d .
H3D H 0.2057 1.6384 -0.4372 0.034 Uiso 1 1 calc R
C4D C 0.1838(5) 1.5055(10) -0.5446(4) 0.0306(11) Uani 1 1 d .
O4D O 0.2006(5) 1.3375(9) -0.5940(3) 0.0470(12) Uani 1 1 d .
C5D C 0.1267(5) 1.7355(10) -0.5725(4) 0.0327(12) Uani 1 1 d .
H5D1 H 0.0503 1.7117 -0.5657 0.039 Uiso 1 1 calc R
H5D2 H 0.1447 1.8676 -0.5360 0.039 Uiso 1 1 calc R
C6D C 0.1537(5) 1.8069(11) -0.6614(3) 0.0334(13) Uani 1 1 d .
H6D1 H 0.2305 1.8208 -0.6696 0.040 Uiso 1 1 calc R
H6D2 H 0.1220 1.9646 -0.6722 0.040 Uiso 1 1 calc R
N7D N 0.1146(4) 1.6268(9) -0.7227(3) 0.0280(9) Uani 1 1 d .
H7D1 H 0.0438 1.6196 -0.7172 0.034 Uiso 1 1 calc R
H7D2 H 0.1427 1.4813 -0.7124 0.034 Uiso 1 1 calc R
H7D3 H 0.1341 1.6725 -0.7748 0.034 Uiso 1 1 calc R

loop_
_atom_site_aniso_label
_atom_site_aniso_U_11
_atom_site_aniso_U_22
_atom_site_aniso_U_33
_atom_site_aniso_U_23
_atom_site_aniso_U_13
_atom_site_aniso_U_12
O11A 0.035(2) 0.0295(19) 0.024(2) 0.0009(14) 0.0061(16) -0.0006(15)
C1A 0.025(2) 0.031(2) 0.010(2) -0.0013(17) -0.0044(17) -0.0038(18)
O12A 0.051(3) 0.0275(19) 0.0207(19) -0.0018(14) 0.0056(17) -0.0029(17)
C2A 0.024(2) 0.022(2) 0.023(2) 0.0026(18) -0.0029(18) 0.0027(17)
C21A 0.026(3) 0.048(3) 0.028(3) 0.007(2) -0.002(2) -0.004(2)
C22A 0.028(3) 0.062(4) 0.038(4) -0.006(3) -0.010(2) 0.010(3)
C23A 0.042(3) 0.048(4) 0.041(4) -0.007(3) -0.014(3) -0.003(3)
C24A 0.028(3) 0.105(7) 0.042(4) -0.002(4) 0.000(3) 0.006(4)
N3A 0.031(2) 0.0188(18) 0.020(2) 0.0031(14) -0.0051(16) -0.0005(15)
C4A 0.038(3) 0.028(3) 0.023(3) 0.0058(19) -0.004(2) -0.006(2)
O4A 0.075(4) 0.032(2) 0.042(3) -0.0076(19) -0.029(3) 0.001(2)
C5A 0.043(3) 0.024(2) 0.017(2) 0.0013(17) -0.001(2) 0.003(2)
C6A 0.042(3) 0.029(3) 0.026(3) 0.007(2) -0.006(2) -0.001(2)
N7A 0.038(3) 0.029(2) 0.021(2) 0.0066(17) -0.0068(18) -0.0084(18)
C2B 0.030(3) 0.023(2) 0.019(2) -0.0003(17) 0.0012(19) -0.0042(18)
O11B 0.045(2) 0.033(2) 0.0175(18) -0.0004(15) 0.0032(16) 0.0027(17)
O12B 0.029(2) 0.037(2) 0.034(2) -0.0019(17) 0.0000(17) -0.0049(16)
C1B 0.028(2) 0.036(3) 0.014(2) 0.0055(18) -0.0095(19) 0.001(2)
C21B 0.024(3) 0.043(3) 0.025(3) -0.005(2) -0.002(2) 0.001(2)
C22B 0.037(4) 0.060(4) 0.054(5) -0.001(3) -0.003(3) -0.014(3)
C23B 0.032(3) 0.095(6) 0.048(4) -0.001(4) -0.007(3) -0.011(4)
C24B 0.034(3) 0.046(3) 0.039(3) 0.008(3) -0.018(3) 0.002(2)
N3B 0.038(3) 0.026(2) 0.022(2) -0.0044(17) -0.0046(18) -0.0024(18)
C4B 0.043(3) 0.024(2) 0.023(3) -0.0060(19) -0.001(2) -0.001(2)
O4B 0.077(4) 0.032(2) 0.042(3) 0.0071(19) -0.031(3) -0.016(2)
C5B 0.039(3) 0.031(3) 0.017(2) -0.0009(19) -0.004(2) -0.005(2)
N7B 0.034(2) 0.027(2) 0.016(2) 0.0022(15) -0.0023(17) -0.0018(17)
C6B 0.043(3) 0.035(3) 0.015(2) -0.0021(19) -0.008(2) 0.005(2)
C1C 0.027(2) 0.030(2) 0.015(2) -0.0033(18) -0.0040(18) -0.0003(19)
O11C 0.058(3) 0.0273(19) 0.0203(19) 0.0019(14) 0.0087(18) -0.0015(17)
O12C 0.031(2) 0.0301(19) 0.029(2) 0.0022(15) 0.0026(16) 0.0005(15)
C21C 0.024(2) 0.045(3) 0.023(3) -0.005(2) -0.010(2) -0.001(2)
C2C 0.032(3) 0.025(2) 0.012(2) -0.0003(16) -0.0008(18) -0.0011(19)
C23C 0.076(6) 0.059(5) 0.095(8) -0.026(5) -0.053(6) 0.009(4)
C22C 0.027(3) 0.105(7) 0.039(4) 0.001(4) -0.004(3) 0.018(4)
C24C 0.033(4) 0.106(7) 0.056(5) -0.010(5) 0.000(3) 0.016(4)
N3C 0.031(2) 0.0223(19) 0.017(2) -0.0021(15) -0.0026(16) -0.0023(16)
C4C 0.038(3) 0.022(2) 0.019(2) -0.0053(17) -0.003(2) -0.002(2)
O4C 0.079(4) 0.030(2) 0.031(2) 0.0043(17) -0.023(2) -0.009(2)
C5C 0.036(3) 0.036(3) 0.013(2) -0.0037(19) -0.002(2) -0.005(2)
C6C 0.036(3) 0.033(3) 0.018(2) 0.0009(19) -0.003(2) -0.005(2)
N7C 0.038(3) 0.036(2) 0.0113(19) -0.0044(16) -0.0030(17) 0.0020(19)
C1D 0.033(3) 0.041(3) 0.010(2) 0.0053(19) -0.0024(19) -0.009(2)
O11D 0.054(3) 0.036(2) 0.021(2) -0.0038(16) 0.0036(18) -0.0078(19)
O12D 0.036(2) 0.040(2) 0.026(2) -0.0039(16) 0.0033(17) -0.0051(17)
C2D 0.033(3) 0.024(2) 0.020(2) 0.0027(18) -0.003(2) 0.0004(19)
C21D 0.031(3) 0.047(3) 0.026(3) 0.003(2) 0.001(2) -0.005(2)
C23D 0.042(4) 0.067(5) 0.067(5) 0.020(4) -0.019(4) -0.010(3)
C22D 0.042(4) 0.095(7) 0.037(4) -0.003(4) 0.007(3) -0.014(4)
C24D 0.036(4) 0.109(8) 0.051(5) 0.014(5) -0.005(3) -0.014(4)
N3D 0.042(3) 0.028(2) 0.016(2) 0.0007(16) -0.0045(18) -0.0023(18)
C4D 0.036(3) 0.026(2) 0.031(3) 0.004(2) -0.005(2) -0.002(2)
O4D 0.069(3) 0.042(2) 0.030(2) -0.0098(19) -0.014(2) 0.018(2)
C5D 0.047(3) 0.029(3) 0.023(3) 0.001(2) -0.009(2) 0.002(2)
C6D 0.049(3) 0.034(3) 0.018(2) 0.007(2) -0.010(2) -0.010(2)
N7D 0.032(2) 0.032(2) 0.021(2) 0.0013(17) -0.0041(18) -0.0003(18)

loop_
_atom_type_symbol
_atom_type_description
_atom_type_scat_dispersion_real
_atom_type_scat_dispersion_imag
_atom_type_scat_source
C C 0.0033 0.0016 'International Tables Vol C Tables 4.2.6.8 and 6.1.1.4'
H H 0.0000 0.0000 'International Tables Vol C Tables 4.2.6.8 and 6.1.1.4'
N N 0.0061 0.0033 'International Tables Vol C Tables 4.2.6.8 and 6.1.1.4'
O O 0.0106 0.0060 'International Tables Vol C Tables 4.2.6.8 and 6.1.1.4'

loop_
_geom_angle_atom_site_label_1
_geom_angle_atom_site_label_2
_geom_angle_atom_site_label_3
_geom_angle
O12A C1A O11A 125.4(5)
O12A C1A C2A 117.6(4)
O11A C1A C2A 116.9(4)
N3A C2A C1A 111.3(4)
N3A C2A C21A 110.6(4)
C1A C2A C21A 112.7(4)
C23A C21A C22A 110.2(5)
C23A C21A C2A 113.0(5)
C22A C21A C2A 110.7(5)
C24A C22A C21A 113.9(7)
C4A N3A C2A 121.3(4)
O4A C4A N3A 123.1(5)
O4A C4A C5A 120.0(5)
N3A C4A C5A 116.9(5)
C6A C5A C4A 109.5(5)
N7A C6A C5A 111.3(5)
N3B C2B C1B 111.0(4)
N3B C2B C21B 111.4(4)
C1B C2B C21B 110.9(4)
O11B C1B O12B 125.3(5)
O11B C1B C2B 117.8(5)
O12B C1B C2B 116.8(5)
C24B C21B C22B 112.0(6)
C24B C21B C2B 112.5(5)
C22B C21B C2B 111.2(5)
C21B C22B C23B 113.7(7)
C4B N3B C2B 121.3(5)
O4B C4B N3B 123.4(5)
O4B C4B C5B 120.0(5)
N3B C4B C5B 116.6(5)
C4B C5B C6B 111.6(5)
N7B C6B C5B 111.4(5)
O12C C1C O11C 126.6(5)
O12C C1C C2C 116.3(4)
O11C C1C C2C 117.1(5)
C23C C21C C22C 112.2(7)
C23C C21C C2C 109.8(5)
C22C C21C C2C 110.1(5)
N3C C2C C1C 111.2(4)
N3C C2C C21C 109.1(4)
C1C C2C C21C 111.6(4)
C24C C22C C21C 115.5(7)
C4C N3C C2C 121.3(4)
O4C C4C N3C 122.7(5)
O4C C4C C5C 121.1(5)
N3C C4C C5C 116.1(5)
C6C C5C C4C 109.9(5)
N7C C6C C5C 111.7(5)
O12D C1D O11D 124.9(5)
O12D C1D C2D 117.4(5)
O11D C1D C2D 117.6(5)
N3D C2D C1D 109.8(5)
N3D C2D C21D 110.5(4)
C1D C2D C21D 109.7(4)
C23D C21D C22D 112.1(7)
C23D C21D C2D 111.7(5)
C22D C21D C2D 110.5(5)
C24D C22D C21D 115.9(7)
C4D N3D C2D 123.0(5)
O4D C4D N3D 124.8(5)
O4D C4D C5D 120.2(5)
N3D C4D C5D 114.9(5)
C6D C5D C4D 114.0(5)
C5D C6D N7D 112.0(5)

loop_
_geom_bond_atom_site_label_1
_geom_bond_atom_site_label_2
_geom_bond_distance
O11A C1A 1.268(6)
C1A O12A 1.224(6)
C1A C2A 1.533(7)
C2A N3A 1.478(6)
C2A C21A 1.546(8)
C21A C23A 1.519(9)
C21A C22A 1.540(9)
C22A C24A 1.526(9)
N3A C4A 1.319(7)
C4A O4A 1.235(7)
C4A C5A 1.524(8)
C5A C6A 1.522(8)
C6A N7A 1.498(7)
C2B N3B 1.446(7)
C2B C1B 1.556(7)
C2B C21B 1.559(8)
O11B C1B 1.233(7)
O12B C1B 1.253(7)
C21B C24B 1.515(9)
C21B C22B 1.523(10)
C22B C23B 1.529(11)
N3B C4B 1.327(7)
C4B O4B 1.240(7)
C4B C5B 1.505(8)
C5B C6B 1.541(7)
N7B C6B 1.507(7)
C1C O12C 1.236(7)
C1C O11C 1.242(7)
C1C C2C 1.551(7)
C21C C23C 1.510(9)
C21C C22C 1.527(9)
C21C C2C 1.562(8)
C2C N3C 1.455(6)
C22C C24C 1.502(11)
N3C C4C 1.333(7)
C4C O4C 1.235(7)
C4C C5C 1.511(7)
C5C C6C 1.510(7)
C6C N7C 1.475(7)
C1D O12D 1.249(7)
C1D O11D 1.261(7)
C1D C2D 1.531(8)
C2D N3D 1.460(7)
C2D C21D 1.557(8)
C21D C23D 1.501(10)
C21D C22D 1.512(10)
C22D C24D 1.506(12)
N3D C4D 1.330(7)
C4D O4D 1.227(8)
C4D C5D 1.525(8)
C5D C6D 1.490(8)
C6D N7D 1.500(7)

loop_
_geom_torsion_atom_site_label_1
_geom_torsion_atom_site_label_2
_geom_torsion_atom_site_label_3
_geom_torsion_atom_site_label_4
_geom_torsion
O12A C1A C2A N3A 143.5(5)
O11A C1A C2A N3A -35.1(6)
O12A C1A C2A C21A -91.5(6)
O11A C1A C2A C21A 89.9(6)
N3A C2A C21A C23A 75.9(6)
C1A C2A C21A C23A -49.5(7)
N3A C2A C21A C22A -160.0(5)
C1A C2A C21A C22A 74.6(6)
C23A C21A C22A C24A -68.2(8)
C2A C21A C22A C24A 166.2(6)
C1A C2A N3A C4A -92.5(6)
C21A C2A N3A C4A 141.3(5)
C2A N3A C4A O4A -4.6(9)
C2A N3A C4A C5A 176.6(5)
O4A C4A C5A C6A -48.3(8)
N3A C4A C5A C6A 130.6(5)
C4A C5A C6A N7A 171.3(4)
N3B C2B C1B O11B 156.1(5)
C21B C2B C1B O11B -79.5(6)
N3B C2B C1B O12B -27.5(6)
C21B C2B C1B O12B 96.9(5)
N3B C2B C21B C24B 75.3(6)
C1B C2B C21B C24B -48.8(6)
N3B C2B C21B C22B -158.2(5)
C1B C2B C21B C22B 77.7(6)
C24B C21B C22B C23B -60.0(8)
C2B C21B C22B C23B 173.2(6)
C1B C2B N3B C4B -99.5(6)
C21B C2B N3B C4B 136.4(5)
C2B N3B C4B O4B -6.2(9)
C2B N3B C4B C5B 173.0(5)
O4B C4B C5B C6B -47.6(8)
N3B C4B C5B C6B 133.2(5)
C4B C5B C6B N7B 67.2(6)
O12C C1C C2C N3C -48.0(6)
O11C C1C C2C N3C 132.9(5)
O12C C1C C2C C21C 74.0(6)
O11C C1C C2C C21C -105.0(6)
C23C C21C C2C N3C 171.6(7)
C22C C21C C2C N3C -64.3(7)
C23C C21C C2C C1C 48.4(8)
C22C C21C C2C C1C 172.5(6)
C23C C21C C22C C24C -53.6(11)
C2C C21C C22C C24C -176.3(8)
C1C C2C N3C C4C -95.7(6)
C21C C2C N3C C4C 140.9(5)
C2C N3C C4C O4C -4.9(9)
C2C N3C C4C C5C 176.3(5)
O4C C4C C5C C6C -46.0(8)
N3C C4C C5C C6C 132.9(5)
C4C C5C C6C N7C 178.4(5)
O12D C1D C2D N3D -44.5(6)
O11D C1D C2D N3D 138.0(5)
O12D C1D C2D C21D 77.1(6)
O11D C1D C2D C21D -100.4(6)
N3D C2D C21D C23D 163.9(6)
C1D C2D C21D C23D 42.7(7)
N3D C2D C21D C22D -70.5(7)
C1D C2D C21D C22D 168.3(6)
C23D C21D C22D C24D -61.9(11)
C2D C21D C22D C24D 172.8(8)
C1D C2D N3D C4D -100.1(6)
C21D C2D N3D C4D 138.7(6)
C2D N3D C4D O4D -10.0(10)
C2D N3D C4D C5D 169.2(5)
O4D C4D C5D C6D -36.1(8)
N3D C4D C5D C6D 144.6(5)
C4D C5D C6D N7D 66.3(7)
